data_7013691
loop_
_publ_author_name
'Fujihara, Tetsuaki'
'Wada, Tohru'
'Tanaka, Koji'

_publ_section_title
;
 Acid-base equilibria of various oxidation states of aqua-ruthenium
 complexes with 1,10-phenanthroline-5,6-dione in aqueous media.
;
_journal_issue 4
_journal_name_full 'Dalton transactions (Cambridge, England : 2003)'
_journal_page_first 645
_journal_page_last 652
_journal_paper_doi 10.1039/b312310c
_journal_year 2004
_chemical_formula_sum 'C30 H32 Cl1.5 F3 N5 O13.5 P0.5 Ru'
_chemical_formula_weight 905.34
_space_group_IT_number 15
_symmetry_cell_setting monoclinic
_symmetry_Int_Tables_number 15
_symmetry_space_group_name_Hall '-C 2yc'
_symmetry_space_group_name_H-M 'C 1 2/c 1'
_audit_creation_date 'Wed Dec 24 13:50:20 2003'
_audit_creation_method 'by teXsan'
_cell_angle_alpha 90
_cell_angle_beta 90.451(4)
_cell_angle_gamma 90
_cell_formula_units_Z 8
_cell_length_a 33.010(3)
_cell_length_b 8.4218(7)
_cell_length_c 26.360(2)
_cell_measurement_reflns_used 7142
_cell_measurement_temperature 173.2
_cell_measurement_theta_max 27.5
_cell_measurement_theta_min 3.0
_cell_volume 7327.9(11)
_computing_cell_refinement CRYSTALCLEAR
_computing_data_collection CRYSTALCLEAR
_computing_data_reduction 'teXsan Ver. 1.11'
_computing_publication_material 'teXsan Ver. 1.11'
_computing_structure_refinement 'teXsan Ver. 1.10'
_computing_structure_solution 'DIRDIF94 (PATTY)'
_diffrn_detector_area_resol_mean 14.62
_diffrn_measured_fraction_theta_full 0.2580
_diffrn_measured_fraction_theta_max 0.2580
_diffrn_measurement_device_type 'Rigaku/MSC Mercury CCD'
_diffrn_measurement_method \w
_diffrn_radiation_type 'Mo K\a'
_diffrn_radiation_wavelength 0.7107
_diffrn_reflns_av_R_equivalents 0.059
_diffrn_reflns_limit_h_max 42
_diffrn_reflns_limit_h_min -42
_diffrn_reflns_limit_k_max 10
_diffrn_reflns_limit_k_min -10
_diffrn_reflns_limit_l_max 34
_diffrn_reflns_limit_l_min -30
_diffrn_reflns_number 29185
_diffrn_reflns_theta_full 27.48
_diffrn_reflns_theta_max 27.48
_exptl_absorpt_coefficient_mu 0.646
_exptl_absorpt_correction_type none
_exptl_crystal_colour Orange
_exptl_crystal_density_diffrn 1.641
_exptl_crystal_density_method 'not measured'
_exptl_crystal_description Plate
_exptl_crystal_size_max 0.200
_exptl_crystal_size_mid 0.150
_exptl_crystal_size_min 0.050
_refine_diff_density_max 1.84
_refine_diff_density_min -1.66
_refine_ls_abs_structure_Flack 0.00000
_refine_ls_extinction_method none
_refine_ls_goodness_of_fit_ref 1.751
_refine_ls_hydrogen_treatment noref
_refine_ls_number_parameters 456
_refine_ls_number_reflns 4272
_refine_ls_R_factor_gt 0.0812
_refine_ls_shift/su_max 0.0128
_refine_ls_structure_factor_coef Fsqd
_refine_ls_weighting_details 'w = 1/[\s^2^(Fo^2^) + (0.03500(Max(Fo^2^,0) + 2Fc^2^)/3)^2^]'
_refine_ls_weighting_scheme calc
_refine_ls_wR_factor_ref 0.1842
_reflns_number_gt 4272
_reflns_number_total 8930
_reflns_threshold_expression F^2^>3.0\s(F^2^)
_cod_data_source_file b312310c.txt
_cod_data_source_block '[Ru(trpy)(PDA)(OH2)]_1.5(ClO4)_0.5(PF6)_3.5(H2O)'
_cod_original_cell_volume 7327(1)
_cod_original_formula_sum 'C30 H32 Cl1.50 F3 N5 O13.50 P0.50 Ru '
_cod_database_code 7013691

loop_
_symmetry_equiv_pos_as_xyz
x,y,z
-x,y,1/2-z
-x,-y,-z
x,-y,1/2+z
1/2+x,1/2+y,z
1/2-x,1/2+y,1/2-z
1/2-x,1/2-y,-z
1/2+x,1/2-y,1/2+z

loop_
_atom_site_label
_atom_site_type_symbol
_atom_site_fract_x
_atom_site_fract_y
_atom_site_fract_z
_atom_site_U_iso_or_equiv
_atom_site_adp_type
_atom_site_occupancy
_atom_site_calc_flag
_atom_site_refinement_flags
_atom_site_disorder_assembly
_atom_site_disorder_group
Ru(1) Ru 0.13721(2) 0.16799(8) 0.35226(2) 0.0204(1) Uani 1.00 d . . .
Cl(1) Cl 0.19525(8) 0.4068(3) 0.08049(8) 0.0424(6) Uani 1.00 d . . .
Cl(2) Cl 0.5338(3) 0.070(1) 0.5634(3) 0.095(2) Uiso 0.50 d P . .
P(1) P 1.0000 0.3330(9) 0.7500 0.097(2) Uiso 1.00 d S . .
F(1) F 1.0041(8) 0.209(3) 0.7073(8) 0.35(1) Uiso 1.00 d . . .
F(2) F 1.0020(4) 0.456(2) 0.7898(4) 0.162(4) Uiso 1.00 d . . .
F(3) F 1.0451(4) 0.298(2) 0.7505(5) 0.181(5) Uiso 1.00 d . . .
O(1) O 0.0849(2) 0.2599(7) 0.3904(2) 0.033(1) Uani 1.00 d . . .
O(2) O 0.1418(2) 0.0512(7) 0.1116(2) 0.037(2) Uani 1.00 d . . .
O(3) O 0.2116(2) -0.1060(7) 0.1423(2) 0.038(2) Uani 1.00 d . . .
O(4) O 0.1488(2) -0.2962(7) 0.2231(2) 0.051(2) Uani 1.00 d . . .
O(5) O 0.2275(3) 0.368(1) 0.0481(3) 0.113(4) Uani 1.00 d . . .
O(6) O 0.2005(3) 0.5614(8) 0.0991(3) 0.075(2) Uani 1.00 d . . .
O(7) O 0.1948(2) 0.2989(8) 0.1231(2) 0.067(2) Uani 1.00 d . . .
O(8) O 0.1590(2) 0.393(1) 0.0533(3) 0.086(3) Uani 1.00 d . . .
O(9) O 0.5390(8) 0.173(3) 0.6107(9) 0.148(9) Uiso 0.50 d P . .
O(10) O 0.5641(10) -0.059(4) 0.559(1) 0.19(1) Uiso 0.50 d P . .
O(11) O 0.5319(7) 0.217(3) 0.5262(8) 0.117(7) Uiso 0.50 d P . .
O(12) O 0.4977(7) 0.009(3) 0.5702(7) 0.114(7) Uiso 0.50 d P . .
O(16) O 0.9838(3) 0.116(1) 0.1223(4) 0.104(3) Uiso 1.00 d . . .
O(17) O 0.9058(3) 0.285(1) 0.0079(3) 0.090(3) Uiso 1.00 d . . .
O(18) O 0.0792(3) 0.006(1) 0.0417(3) 0.098(3) Uiso 1.00 d . . .
O(19) O 0.0157(8) 0.191(3) 0.6141(10) 0.157(9) Uiso 0.50 d P . .
N(1) N 0.1648(2) 0.3893(7) 0.3580(2) 0.022(1) Uani 1.00 d . . .
N(2) N 0.1637(2) 0.1495(8) 0.4188(2) 0.026(2) Uani 1.00 d . . .
N(3) N 0.1182(2) -0.0590(7) 0.3730(2) 0.024(1) Uani 1.00 d . . .
N(4) N 0.1834(2) 0.0879(7) 0.3084(2) 0.018(1) Uani 1.00 d . . .
N(5) N 0.1097(2) 0.1645(8) 0.2815(2) 0.022(1) Uani 1.00 d . . .
C(1) C 0.1650(2) 0.5083(10) 0.3242(3) 0.027(2) Uani 1.00 d . . .
C(2) C 0.1855(2) 0.6469(9) 0.3320(3) 0.029(2) Uani 1.00 d . . .
C(3) C 0.2073(2) 0.669(1) 0.3757(3) 0.033(2) Uani 1.00 d . . .
C(4) C 0.2077(3) 0.5480(9) 0.4112(3) 0.030(2) Uani 1.00 d . . .
C(5) C 0.1861(2) 0.4117(9) 0.4012(3) 0.023(2) Uani 1.00 d . . .
C(6) C 0.1842(3) 0.2740(9) 0.4369(3) 0.027(2) Uani 1.00 d . . .
C(7) C 0.2008(3) 0.266(1) 0.4856(3) 0.036(2) Uani 1.00 d . . .
C(8) C 0.1954(3) 0.128(1) 0.5139(3) 0.037(2) Uani 1.00 d . . .
C(9) C 0.1734(3) 0.002(1) 0.4938(3) 0.035(2) Uani 1.00 d . . .
C(10) C 0.1580(2) 0.0153(10) 0.4456(3) 0.027(2) Uani 1.00 d . . .
C(11) C 0.1317(2) -0.1012(9) 0.4200(3) 0.023(2) Uani 1.00 d . . .
C(12) C 0.1197(3) -0.244(1) 0.4421(3) 0.033(2) Uani 1.00 d . . .
C(13) C 0.0948(3) -0.344(1) 0.4157(3) 0.037(2) Uani 1.00 d . . .
C(14) C 0.0816(3) -0.301(1) 0.3684(3) 0.037(2) Uani 1.00 d . . .
C(15) C 0.0933(2) -0.159(1) 0.3487(3) 0.032(2) Uani 1.00 d . . .
C(16) C 0.2224(2) 0.0669(9) 0.3221(3) 0.021(2) Uani 1.00 d . . .
C(17) C 0.2515(2) 0.006(1) 0.2890(3) 0.027(2) Uani 1.00 d . . .
C(18) C 0.2402(2) -0.0385(9) 0.2409(3) 0.027(2) Uani 1.00 d . . .
C(19) C 0.2005(2) -0.0141(9) 0.2252(3) 0.022(2) Uani 1.00 d . . .
C(20) C 0.1732(2) 0.0510(9) 0.2600(2) 0.020(2) Uani 1.00 d . . .
C(21) C 0.1319(2) 0.0888(9) 0.2450(2) 0.020(2) Uani 1.00 d . . .
C(22) C 0.1168(2) 0.0512(10) 0.1974(3) 0.027(2) Uani 1.00 d . . .
C(23) C 0.0778(3) 0.097(1) 0.1865(3) 0.035(2) Uani 1.00 d . . .
C(24) C 0.0549(2) 0.176(1) 0.2224(3) 0.041(2) Uani 1.00 d . . .
C(25) C 0.0720(3) 0.210(1) 0.2689(3) 0.034(2) Uani 1.00 d . . .
C(26) C 0.1875(3) -0.0576(9) 0.1736(3) 0.027(2) Uani 1.00 d . . .
C(27) C 0.1426(3) -0.037(1) 0.1586(3) 0.030(2) Uani 1.00 d . . .
C(28) C 0.1251(3) -0.197(1) 0.1452(3) 0.037(2) Uani 1.00 d . . .
C(29) C 0.1293(3) -0.327(1) 0.1854(3) 0.039(2) Uani 1.00 d . . .
C(30) C 0.1083(4) -0.482(1) 0.1772(4) 0.062(3) Uani 1.00 d . . .
H(1) H 0.1496 0.4946 0.2936 0.0360 Uiso 1.00 calc . . .
H(2) H 0.1839 0.7309 0.3070 0.0331 Uiso 1.00 calc . . .
H(3) H 0.2222 0.7671 0.3813 0.0375 Uiso 1.00 calc . . .
H(4) H 0.2228 0.5590 0.4422 0.0372 Uiso 1.00 calc . . .
H(5) H 0.2156 0.3566 0.4990 0.0400 Uiso 1.00 calc . . .
H(6) H 0.2070 0.1218 0.5478 0.0450 Uiso 1.00 calc . . .
H(7) H 0.1687 -0.0936 0.5134 0.0429 Uiso 1.00 calc . . .
H(8) H 0.1297 -0.2715 0.4752 0.0359 Uiso 1.00 calc . . .
H(9) H 0.0859 -0.4422 0.4314 0.0465 Uiso 1.00 calc . . .
H(10) H 0.0643 -0.3714 0.3494 0.0426 Uiso 1.00 calc . . .
H(11) H 0.0834 -0.1242 0.3155 0.0381 Uiso 1.00 calc . . .
H(12) H 0.2302 0.0924 0.3564 0.0261 Uiso 1.00 calc . . .
H(13) H 0.2797 -0.0041 0.2996 0.0318 Uiso 1.00 calc . . .
H(14) H 0.2596 -0.0856 0.2179 0.0321 Uiso 1.00 calc . . .
H(15) H 0.0674 0.0743 0.1538 0.0407 Uiso 1.00 calc . . .
H(16) H 0.0276 0.2119 0.2150 0.0474 Uiso 1.00 calc . . .
H(17) H 0.0563 0.2685 0.2936 0.0381 Uiso 1.00 calc . . .
H(18) H 0.0972 -0.1843 0.1375 0.0436 Uiso 1.00 calc . . .
H(19) H 0.1388 -0.2348 0.1148 0.0436 Uiso 1.00 calc . . .
H(20) H 0.0889 -0.5028 0.2042 0.0815 Uiso 1.00 calc . . .
H(21) H 0.0942 -0.4841 0.1459 0.0815 Uiso 1.00 calc . . .
H(22) H 0.1275 -0.5681 0.1773 0.0815 Uiso 1.00 calc . . .

loop_
_atom_site_aniso_label
_atom_site_aniso_U_11
_atom_site_aniso_U_22
_atom_site_aniso_U_33
_atom_site_aniso_U_12
_atom_site_aniso_U_13
_atom_site_aniso_U_23
Ru(1) 0.0232(3) 0.0204(3) 0.0175(3) 0.0015(4) 0.0016(2) -0.0012(3)
Cl(1) 0.051(1) 0.038(1) 0.039(1) -0.003(1) -0.0065(10) -0.0019(10)
O(1) 0.033(3) 0.033(3) 0.032(3) 0.016(3) 0.014(2) -0.003(3)
O(2) 0.053(4) 0.043(4) 0.014(2) 0.000(3) -0.002(3) 0.000(2)
O(3) 0.036(3) 0.049(4) 0.028(3) 0.002(3) 0.011(2) -0.012(3)
O(4) 0.079(5) 0.040(4) 0.034(3) -0.018(4) -0.011(3) 0.007(3)
O(5) 0.101(7) 0.16(1) 0.077(6) 0.080(7) 0.060(5) 0.030(6)
O(6) 0.131(7) 0.036(3) 0.059(4) -0.001(5) -0.044(5) 0.001(3)
O(7) 0.096(6) 0.060(5) 0.047(4) -0.033(5) -0.009(4) 0.021(3)
O(8) 0.066(5) 0.132(8) 0.061(5) -0.022(6) -0.042(4) -0.002(5)
N(1) 0.019(3) 0.020(2) 0.025(3) 0.007(2) 0.003(2) -0.006(2)
N(2) 0.038(4) 0.026(3) 0.013(2) 0.001(3) 0.001(2) -0.005(2)
N(3) 0.032(4) 0.017(2) 0.022(3) 0.000(3) 0.005(2) -0.003(2)
N(4) 0.022(3) 0.012(3) 0.021(2) 0.001(3) 0.000(2) 0.003(2)
N(5) 0.021(3) 0.025(3) 0.019(2) 0.000(3) 0.003(2) -0.001(3)
C(1) 0.027(4) 0.025(4) 0.028(4) 0.003(3) 0.007(3) 0.000(3)
C(2) 0.032(5) 0.019(4) 0.034(4) 0.006(3) 0.008(3) 0.010(4)
C(3) 0.031(4) 0.027(4) 0.040(4) -0.002(5) 0.002(3) 0.005(3)
C(4) 0.033(5) 0.024(4) 0.033(4) 0.003(3) 0.004(4) -0.009(3)
C(5) 0.023(4) 0.024(3) 0.024(3) 0.008(3) 0.001(3) -0.005(3)
C(6) 0.033(5) 0.021(3) 0.029(3) 0.002(3) 0.003(3) -0.004(3)
C(7) 0.037(5) 0.040(4) 0.030(4) -0.010(5) -0.004(3) -0.005(3)
C(8) 0.035(5) 0.051(5) 0.025(4) -0.007(4) -0.002(4) 0.005(3)
C(9) 0.044(5) 0.040(5) 0.022(3) 0.001(4) 0.000(3) 0.007(4)
C(10) 0.031(5) 0.028(4) 0.022(3) 0.001(3) 0.002(3) 0.002(3)
C(11) 0.019(4) 0.023(3) 0.028(3) 0.008(3) 0.004(3) 0.004(3)
C(12) 0.040(5) 0.027(4) 0.030(4) -0.001(4) 0.008(4) 0.011(3)
C(13) 0.042(5) 0.018(4) 0.051(4) -0.007(4) 0.013(3) 0.006(4)
C(14) 0.029(5) 0.033(5) 0.050(4) -0.012(4) 0.006(4) -0.003(4)
C(15) 0.026(4) 0.030(4) 0.040(4) -0.006(4) -0.005(3) -0.005(4)
C(16) 0.024(3) 0.018(4) 0.021(3) 0.001(3) -0.006(3) 0.005(3)
C(17) 0.015(4) 0.032(4) 0.035(3) -0.003(4) -0.001(3) 0.003(3)
C(18) 0.026(4) 0.024(4) 0.031(3) 0.007(4) 0.009(3) 0.000(3)
C(19) 0.028(3) 0.022(4) 0.017(3) 0.002(3) 0.005(2) 0.005(3)
C(20) 0.020(3) 0.020(4) 0.018(3) -0.006(3) 0.001(2) 0.005(3)
C(21) 0.021(3) 0.021(4) 0.017(3) 0.001(3) 0.000(2) 0.004(3)
C(22) 0.029(4) 0.036(5) 0.018(3) -0.004(4) 0.000(3) 0.000(3)
C(23) 0.034(4) 0.043(5) 0.028(4) 0.005(4) -0.011(3) -0.001(4)
C(24) 0.022(4) 0.062(6) 0.040(4) 0.006(5) -0.006(3) -0.010(5)
C(25) 0.026(4) 0.042(6) 0.034(4) 0.010(4) 0.000(3) -0.001(4)
C(26) 0.035(4) 0.027(4) 0.019(3) -0.004(4) 0.003(2) -0.002(3)
C(27) 0.036(4) 0.036(4) 0.017(3) -0.005(4) 0.003(3) 0.003(3)
C(28) 0.044(5) 0.042(4) 0.024(4) -0.009(4) -0.003(4) -0.016(3)
C(29) 0.037(5) 0.038(4) 0.042(4) 0.000(5) 0.004(3) -0.003(4)
C(30) 0.072(8) 0.056(6) 0.058(6) -0.046(6) -0.011(6) 0.003(6)

loop_
_atom_type_symbol
_atom_type_description
_atom_type_scat_dispersion_real
_atom_type_scat_dispersion_imag
_atom_type_scat_source
C C 0.003 0.002
;International Tables for Crystallography
(1992, Vol. C, Tables 4.2.6.8 and 6.1.1.1)
;
H H 0.000 0.000
;International Tables for Crystallography
(1992, Vol. C, Table 6.1.1.2)
;
N N 0.006 0.003
;International Tables for Crystallography
(1992, Vol. C, Tables 4.2.6.8 and 6.1.1.1)
;
O O 0.011 0.006
;International Tables for Crystallography
(1992, Vol. C, Tables 4.2.6.8 and 6.1.1.1)
;
Ru Ru -1.259 0.836
;International Tables for Crystallography
(1992, Vol. C, Tables 4.2.6.8 and 6.1.1.1)
;
Cl Cl 0.148 0.159
;International Tables for Crystallography
(1992, Vol. C, Tables 4.2.6.8 and 6.1.1.1)
;
P P 0.102 0.094
;International Tables for Crystallography
(1992, Vol. C, Tables 4.2.6.8 and 6.1.1.1)
;
F F 0.017 0.010
;International Tables for Crystallography
(1992, Vol. C, Tables 4.2.6.8 and 6.1.1.1)
;

loop_
_geom_angle_atom_site_label_1
_geom_angle_atom_site_label_2
_geom_angle_atom_site_label_3
_geom_angle
_geom_angle_site_symmetry_1
_geom_angle_site_symmetry_2
_geom_angle_site_symmetry_3
_geom_angle_publ_flag
O(1) Ru(1) N(1) 89.7(3) . . . yes
O(1) Ru(1) N(2) 88.5(3) . . . yes
O(1) Ru(1) N(3) 88.2(3) . . . yes
O(1) Ru(1) N(4) 173.2(3) . . . yes
O(1) Ru(1) N(5) 94.0(3) . . . yes
N(1) Ru(1) N(2) 79.0(3) . . . yes
N(1) Ru(1) N(3) 159.0(3) . . . yes
N(1) Ru(1) N(4) 90.6(3) . . . yes
N(1) Ru(1) N(5) 105.8(3) . . . yes
N(2) Ru(1) N(3) 80.1(3) . . . yes
N(2) Ru(1) N(4) 98.3(3) . . . yes
N(2) Ru(1) N(5) 174.6(3) . . . yes
N(3) Ru(1) N(4) 93.9(3) . . . yes
N(3) Ru(1) N(5) 95.2(3) . . . yes
N(4) Ru(1) N(5) 79.3(3) . . . yes
O(5) Cl(1) O(6) 109.6(9) . . . yes
O(5) Cl(1) O(7) 109.3(7) . . . yes
O(5) Cl(1) O(8) 108.4(7) . . . yes
O(6) Cl(1) O(7) 108.2(6) . . . yes
O(6) Cl(1) O(8) 111.5(7) . . . yes
O(7) Cl(1) O(8) 109.8(7) . . . yes
O(9) Cl(2) O(10) 113(2) . . . yes
O(9) Cl(2) O(11) 93(1) . . . yes
O(9) Cl(2) O(12) 102(1) . . . yes
O(10) Cl(2) O(11) 124(2) . . . yes
O(10) Cl(2) O(12) 109(2) . . . yes
O(11) Cl(2) O(12) 110(1) . . . yes
F(1) P(1) F(1) 94(2) . . 2_756 yes
F(1) P(1) F(2) 172(1) . . . yes
F(1) P(1) F(2) 87(1) . . 2_756 yes
F(1) P(1) F(3) 78(1) . . . yes
F(1) P(1) F(3) 86(1) . . 2_756 yes
F(1) P(1) F(2) 87(1) 2_756 . . yes
F(1) P(1) F(2) 172(1) 2_756 . 2_756 yes
F(1) P(1) F(3) 86(1) 2_756 . . yes
F(1) P(1) F(3) 78(1) 2_756 . 2_756 yes
F(2) P(1) F(2) 91(1) . . 2_756 yes
F(2) P(1) F(3) 94.6(9) . . . yes
F(2) P(1) F(3) 101.0(9) . . 2_756 yes
F(2) P(1) F(3) 101.0(9) 2_756 . . yes
F(2) P(1) F(3) 94.6(9) 2_756 . 2_756 yes
F(3) P(1) F(3) 157(1) . . 2_756 yes
Ru(1) N(1) C(1) 128.4(7) . . . yes
Ru(1) N(1) C(5) 114.5(6) . . . yes
C(1) N(1) C(5) 117.1(9) . . . yes
Ru(1) N(2) C(6) 119.0(7) . . . yes
Ru(1) N(2) C(10) 118.1(7) . . . yes
C(6) N(2) C(10) 122.7(8) . . . yes
Ru(1) N(3) C(11) 112.2(6) . . . yes
Ru(1) N(3) C(15) 129.3(7) . . . yes
C(11) N(3) C(15) 118.3(9) . . . yes
Ru(1) N(4) C(16) 127.3(6) . . . yes
Ru(1) N(4) C(20) 114.9(6) . . . yes
C(16) N(4) C(20) 117.8(8) . . . yes
Ru(1) N(5) C(21) 113.8(6) . . . yes
Ru(1) N(5) C(25) 128.8(7) . . . yes
C(21) N(5) C(25) 116.9(8) . . . yes
N(1) C(1) C(2) 122.6(9) . . . yes
C(1) C(2) C(3) 120.4(10) . . . yes
C(2) C(3) C(4) 118(1) . . . yes
C(3) C(4) C(5) 118.4(10) . . . yes
N(1) C(5) C(4) 123.3(9) . . . yes
N(1) C(5) C(6) 113.7(9) . . . yes
C(4) C(5) C(6) 122.9(9) . . . yes
N(2) C(6) C(5) 113.6(9) . . . yes
N(2) C(6) C(7) 119.6(10) . . . yes
C(5) C(6) C(7) 126.8(10) . . . yes
C(6) C(7) C(8) 118(1) . . . yes
C(7) C(8) C(9) 119.7(10) . . . yes
C(8) C(9) C(10) 119(1) . . . yes
N(2) C(10) C(9) 120.1(10) . . . yes
N(2) C(10) C(11) 113.5(8) . . . yes
C(9) C(10) C(11) 126.1(10) . . . yes
N(3) C(11) C(10) 115.9(9) . . . yes
N(3) C(11) C(12) 120.8(9) . . . yes
C(10) C(11) C(12) 123.3(9) . . . yes
C(11) C(12) C(13) 119.1(10) . . . yes
C(12) C(13) C(14) 119(1) . . . yes
C(13) C(14) C(15) 119(1) . . . yes
N(3) C(15) C(14) 122.8(10) . . . yes
N(4) C(16) C(17) 122.3(8) . . . yes
C(16) C(17) C(18) 119.2(9) . . . yes
C(17) C(18) C(19) 119.8(9) . . . yes
C(18) C(19) C(20) 117.9(9) . . . yes
C(18) C(19) C(26) 121.1(9) . . . yes
C(20) C(19) C(26) 121.0(9) . . . yes
N(4) C(20) C(19) 123.0(9) . . . yes
N(4) C(20) C(21) 116.4(8) . . . yes
C(19) C(20) C(21) 120.6(8) . . . yes
N(5) C(21) C(20) 114.2(8) . . . yes
N(5) C(21) C(22) 123.3(9) . . . yes
C(20) C(21) C(22) 122.5(9) . . . yes
C(21) C(22) C(23) 117.8(10) . . . yes
C(21) C(22) C(27) 121.0(9) . . . yes
C(23) C(22) C(27) 121.2(9) . . . yes
C(22) C(23) C(24) 120.2(9) . . . yes
C(23) C(24) C(25) 118.9(10) . . . yes
N(5) C(25) C(24) 122.9(10) . . . yes
O(3) C(26) C(19) 121.2(10) . . . yes
O(3) C(26) C(27) 119.2(9) . . . yes
C(19) C(26) C(27) 119.5(9) . . . yes
O(2) C(27) C(22) 108.3(9) . . . yes
O(2) C(27) C(26) 107.5(8) . . . yes
O(2) C(27) C(28) 104.5(8) . . . yes
C(22) C(27) C(26) 114.6(8) . . . yes
C(22) C(27) C(28) 112.4(9) . . . yes
C(26) C(27) C(28) 109.0(9) . . . yes
C(27) C(28) C(29) 116.1(8) . . . yes
O(4) C(29) C(28) 117(1) . . . yes
O(4) C(29) C(30) 123(1) . . . yes
C(28) C(29) C(30) 118(1) . . . yes

loop_
_geom_bond_atom_site_label_1
_geom_bond_atom_site_label_2
_geom_bond_distance
_geom_bond_site_symmetry_1
_geom_bond_site_symmetry_2
_geom_bond_publ_flag
Ru(1) O(1) 2.136(7) . . yes
Ru(1) N(1) 2.081(8) . . yes
Ru(1) N(2) 1.972(7) . . yes
Ru(1) N(3) 2.083(8) . . yes
Ru(1) N(4) 2.023(8) . . yes
Ru(1) N(5) 2.081(7) . . yes
Cl(1) O(5) 1.400(10) . . yes
Cl(1) O(6) 1.403(9) . . yes
Cl(1) O(7) 1.446(9) . . yes
Cl(1) O(8) 1.403(9) . . yes
Cl(2) O(9) 1.53(3) . . yes
Cl(2) O(10) 1.48(4) . . yes
Cl(2) O(11) 1.58(3) . . yes
Cl(2) O(12) 1.31(3) . . yes
P(1) F(1) 1.54(3) . . yes
P(1) F(1) 1.54(3) . 2_756 yes
P(1) F(2) 1.48(2) . . yes
P(1) F(2) 1.48(2) . 2_756 yes
P(1) F(3) 1.52(2) . . yes
P(1) F(3) 1.52(2) . 2_756 yes
O(2) C(27) 1.44(1) . . yes
O(3) C(26) 1.21(1) . . yes
O(4) C(29) 1.21(1) . . yes
N(1) C(1) 1.34(1) . . yes
N(1) C(5) 1.36(1) . . yes
N(2) C(6) 1.34(1) . . yes
N(2) C(10) 1.35(1) . . yes
N(3) C(11) 1.37(1) . . yes
N(3) C(15) 1.34(1) . . yes
N(4) C(16) 1.35(1) . . yes
N(4) C(20) 1.36(1) . . yes
N(5) C(21) 1.36(1) . . yes
N(5) C(25) 1.35(1) . . yes
C(1) C(2) 1.37(1) . . yes
C(2) C(3) 1.38(1) . . yes
C(3) C(4) 1.39(1) . . yes
C(4) C(5) 1.38(1) . . yes
C(5) C(6) 1.50(1) . . yes
C(6) C(7) 1.40(1) . . yes
C(7) C(8) 1.39(2) . . yes
C(8) C(9) 1.39(2) . . yes
C(9) C(10) 1.38(1) . . yes
C(10) C(11) 1.48(1) . . yes
C(11) C(12) 1.39(1) . . yes
C(12) C(13) 1.37(2) . . yes
C(13) C(14) 1.37(2) . . yes
C(14) C(15) 1.36(2) . . yes
C(16) C(17) 1.39(1) . . yes
C(17) C(18) 1.38(1) . . yes
C(18) C(19) 1.39(1) . . yes
C(19) C(20) 1.39(1) . . yes
C(19) C(26) 1.47(1) . . yes
C(20) C(21) 1.46(1) . . yes
C(21) C(22) 1.39(1) . . yes
C(22) C(23) 1.38(1) . . yes
C(22) C(27) 1.52(1) . . yes
C(23) C(24) 1.38(2) . . yes
C(24) C(25) 1.38(1) . . yes
C(26) C(27) 1.55(1) . . yes
C(27) C(28) 1.51(2) . . yes
C(28) C(29) 1.53(2) . . yes
C(29) C(30) 1.49(2) . . yes
